data_7019171
loop_
_publ_author_name
'Fang, Ming'
'Shi, Peng-Fei'
'Zhao, Bin'
'Jiang, Dong-Xue'
'Cheng, Peng'
'Shi, Wei'

_publ_section_title
;
 A series of 3d-4f heterometallic three-dimensional coordination polymers:
 syntheses, structures and magnetic properties.
;
_journal_issue 22
_journal_name_full 'Dalton transactions (Cambridge, England : 2003)'
_journal_page_first 6820
_journal_page_last 6826
_journal_paper_doi 10.1039/c2dt30391d
_journal_volume 41
_journal_year 2012
_chemical_formula_sum 'C72 H67.5 Cl2 Co2 Lu3 N12 O47.25'
_chemical_formula_weight 2570.55
_chemical_name_systematic
;
?
;
_space_group_IT_number 61
_symmetry_cell_setting orthorhombic
_symmetry_space_group_name_Hall '-P 2ac 2ab'
_symmetry_space_group_name_H-M 'P b c a'
_atom_sites_solution_hydrogens geom
_atom_sites_solution_primary direct
_atom_sites_solution_secondary difmap
_audit_creation_method SHELXL-97
_audit_update_record
;
2012-03-21 # Formatted by publCIF
;
_cell_angle_alpha 90.00
_cell_angle_beta 90.00
_cell_angle_gamma 90.00
_cell_formula_units_Z 8
_cell_length_a 49.3489(8)
_cell_length_b 18.5280(4)
_cell_length_c 18.4705(5)
_cell_measurement_reflns_used 19089
_cell_measurement_temperature 120
_cell_measurement_theta_max 29.2214
_cell_measurement_theta_min 2.3698
_cell_volume 16888.3(6)
_computing_cell_refinement
;
CrysAlisPro, Oxford Diffraction Ltd.,
Version 1.171.33.48 (release 15-09-2009 CrysAlis171 .NET)
(compiled Sep 15 2009,11:49:04)
;
_computing_data_collection
;
CrysAlisPro, Oxford Diffraction Ltd.,
Version 1.171.33.48 (release 15-09-2009 CrysAlis171 .NET)
(compiled Sep 15 2009,11:49:04)
;
_computing_data_reduction
;
CrysAlisPro, Oxford Diffraction Ltd.,
Version 1.171.33.48 (release 15-09-2009 CrysAlis171 .NET)
(compiled Sep 15 2009,11:49:04)
;
_computing_molecular_graphics
;
O. V. Dolomanov, L. J. Bourhis, R. J. Gildea, J. A. K. Howard and H. Puschmann,
OLEX2: a complete structure solution, refinement and analysis program.
J. Appl. Cryst. (2009). 42, 339-341.
;
_computing_publication_material
;
O. V. Dolomanov, L. J. Bourhis, R. J. Gildea, J. A. K. Howard and H. Puschmann,
OLEX2: a complete structure solution, refinement and analysis program.
J. Appl. Cryst. (2009). 42, 339-341.
;
_computing_structure_refinement 'SHELXL-97 (Sheldrick, 1997)'
_computing_structure_solution 'SHELXS-97 (Sheldrick, 1990)'
_diffrn_ambient_temperature 120
_diffrn_detector_area_resol_mean 16.2116
_diffrn_measured_fraction_theta_full 0.999
_diffrn_measured_fraction_theta_max 0.999
_diffrn_measurement_device_type 'SuperNova, Single source at offset), Eos'
_diffrn_measurement_method '\w scans'
_diffrn_radiation_monochromator mirror
_diffrn_radiation_source 'SuperNova (Mo) X-ray Source'
_diffrn_radiation_type MoK\a
_diffrn_radiation_wavelength 0.71073
_diffrn_reflns_av_R_equivalents 0.0671
_diffrn_reflns_av_sigmaI/netI 0.0757
_diffrn_reflns_limit_h_max 58
_diffrn_reflns_limit_h_min -58
_diffrn_reflns_limit_k_max 22
_diffrn_reflns_limit_k_min -21
_diffrn_reflns_limit_l_max 21
_diffrn_reflns_limit_l_min -20
_diffrn_reflns_number 68055
_diffrn_reflns_theta_full 25.01
_diffrn_reflns_theta_max 25.01
_diffrn_reflns_theta_min 2.35
_exptl_absorpt_coefficient_mu 4.037
_exptl_absorpt_correction_T_max 0.7937
_exptl_absorpt_correction_T_min 0.6883
_exptl_absorpt_correction_type multi-scan
_exptl_absorpt_process_details
;
CrysAlisPro, Oxford Diffraction Ltd.,
Version 1.171.33.48 (release 15-09-2009 CrysAlis171 .NET)
(compiled Sep 15 2009,11:49:04)
Empirical absorption correction using spherical harmonics,
implemented in SCALE3 ABSPACK scaling algorithm.
;
_exptl_crystal_colour 'Salmon pink'
_exptl_crystal_density_diffrn 2.022
_exptl_crystal_density_method 'not measured'
_exptl_crystal_description block
_exptl_crystal_F_000 10098
_exptl_crystal_size_max 0.10
_exptl_crystal_size_mid 0.10
_exptl_crystal_size_min 0.06
_refine_diff_density_max 2.104
_refine_diff_density_min -2.373
_refine_diff_density_rms 0.203
_refine_ls_extinction_method none
_refine_ls_goodness_of_fit_ref 1.123
_refine_ls_hydrogen_treatment constr
_refine_ls_matrix_type full
_refine_ls_number_parameters 1274
_refine_ls_number_reflns 14864
_refine_ls_number_restraints 264
_refine_ls_restrained_S_all 1.116
_refine_ls_R_factor_all 0.0797
_refine_ls_R_factor_gt 0.0605
_refine_ls_shift/su_max 0.001
_refine_ls_shift/su_mean 0.000
_refine_ls_structure_factor_coef Fsqd
_refine_ls_weighting_details 'calc w=1/[\s^2^(Fo^2^)+(0.0000P)^2^+248.2262P] where P=(Fo^2^+2Fc^2^)/3'
_refine_ls_weighting_scheme calc
_refine_ls_wR_factor_gt 0.1019
_refine_ls_wR_factor_ref 0.1093
_reflns_number_gt 11981
_reflns_number_total 14864
_reflns_threshold_expression >2sigma(I)
_cod_data_source_file c2dt30391d.txt
_cod_data_source_block 7
_cod_depositor_comments
;
The following automatic conversions were performed:

'_symmetry_cell_setting' value 'Orthorhombic' changed to
'orthorhombic' according to
/home/saulius/struct/CIF-dictionaries/cif_core.dic dictionary named
'cif_core.dic' version 2.4.1 from 2010-06-29.

Automatic conversion script
Id: cif_fix_values 1715 2011-07-08 13:25:40Z adriana 
;
_cod_original_sg_symbol_H-M Pbca
_cod_original_formula_sum 'C72 H67.50 Cl2 Co2 Lu3 N12 O47.25'
_cod_database_code 7019171

loop_
_symmetry_equiv_pos_as_xyz
'x, y, z'
'-x+1/2, -y, z+1/2'
'x+1/2, -y+1/2, -z'
'-x, y+1/2, -z+1/2'
'-x, -y, -z'
'x-1/2, y, -z-1/2'
'-x-1/2, y-1/2, z'
'x, -y-1/2, z-1/2'

loop_
_atom_site_label
_atom_site_type_symbol
_atom_site_fract_x
_atom_site_fract_y
_atom_site_fract_z
_atom_site_U_iso_or_equiv
_atom_site_adp_type
_atom_site_occupancy
_atom_site_symmetry_multiplicity
_atom_site_calc_flag
_atom_site_refinement_flags
_atom_site_disorder_assembly
_atom_site_disorder_group
Lu1 Lu 0.121508(7) 0.572865(18) 0.70272(2) 0.00825(9) Uani 1 1 d . . .
Lu2 Lu -0.122216(7) 0.598465(18) 1.13400(2) 0.00804(9) Uani 1 1 d . . .
Lu3 Lu 0.124674(7) 0.485913(19) 1.31555(2) 0.01104(10) Uani 1 1 d . . .
Co4 Co 0.24542(2) 0.61632(6) 1.04467(7) 0.0073(3) Uani 1 1 d . . .
Co5 Co 0.00214(2) 0.75241(6) 0.89239(7) 0.0070(3) Uani 1 1 d . . .
O1 O -0.10306(11) 0.7070(3) 1.1137(4) 0.0139(15) Uani 1 1 d . . .
O2 O -0.09148(13) 0.8074(3) 1.0526(4) 0.0237(17) Uani 1 1 d . . .
O3 O 0.09195(11) 0.4909(3) 0.8659(4) 0.0135(14) Uani 1 1 d . . .
O4 O 0.08690(11) 0.5859(3) 0.7906(4) 0.0136(14) Uani 1 1 d . . .
O5 O 0.07445(15) 0.4482(4) 1.1626(5) 0.036(2) Uani 1 1 d . . .
O6 O 0.08344(13) 0.4460(4) 1.2836(4) 0.0261(18) Uani 1 1 d . . .
O7 O 0.09384(12) 0.5791(3) 1.3484(4) 0.0222(17) Uani 1 1 d . . .
O8 O 0.10599(14) 0.5837(4) 1.2335(4) 0.0291(19) Uani 1 1 d . . .
O9 O 0.08578(12) 0.7336(3) 0.6139(4) 0.0213(17) Uani 1 1 d . . .
O10 O 0.08657(13) 0.6144(3) 0.6349(4) 0.0200(16) Uani 1 1 d . . .
O11 O 0.08840(11) 0.3716(3) 0.7666(3) 0.0108(13) Uani 1 1 d U . .
O12 O 0.09841(11) 0.4704(3) 0.7018(4) 0.0138(15) Uani 1 1 d . . .
O13 O 0.14244(13) 0.4396(4) 1.2047(4) 0.0259(17) Uani 1 1 d . . .
O14 O 0.16188(13) 0.5367(4) 1.2470(4) 0.0280(18) Uani 1 1 d . . .
O15 O 0.34859(13) 0.4345(4) 0.8962(4) 0.0255(17) Uani 1 1 d . . .
O16 O 0.33492(13) 0.5457(4) 0.8769(4) 0.0297(19) Uani 1 1 d . . .
O17 O 0.15113(12) 0.4953(3) 0.9018(4) 0.0157(15) Uani 1 1 d . . .
O18 O 0.14369(11) 0.5663(3) 0.8050(4) 0.0135(14) Uani 1 1 d . . .
O19 O 0.34123(15) 0.7925(4) 1.0157(4) 0.0336(13) Uani 1 1 d U . .
O20 O 0.34063(14) 0.8409(4) 0.9054(4) 0.0268(12) Uani 1 1 d U . .
O21 O 0.14592(13) 0.4054(3) 0.7664(4) 0.0174(15) Uani 1 1 d . . .
O22 O 0.15561(12) 0.4838(3) 0.6771(4) 0.0176(15) Uani 1 1 d . . .
O23 O 0.15470(13) 0.6282(3) 0.6396(4) 0.0203(16) Uani 1 1 d . . .
O24 O 0.14847(14) 0.7238(4) 0.5683(5) 0.040(2) Uani 1 1 d . . .
O25 O 0.12294(15) 0.5226(4) 0.5626(4) 0.037(2) Uani 1 1 d . . .
H1C H 0.1133 0.5607 0.5573 0.045 Uiso 1 1 d R . .
H1D H 0.1395 0.5350 0.5577 0.045 Uiso 1 1 d R . .
O26 O 0.12019(12) 0.6972(3) 0.7375(4) 0.0224(17) Uani 1 1 d . . .
H1A H 0.1051 0.7132 0.7199 0.027 Uiso 1 1 d R . .
H1B H 0.1331 0.7114 0.7098 0.027 Uiso 1 1 d R . .
O27 O -0.11117(17) 0.5916(4) 1.0141(4) 0.041(2) Uani 1 1 d . . .
H27A H -0.0986 0.5626 0.9986 0.049 Uiso 1 1 d R . .
H27B H -0.1258 0.5813 0.9913 0.049 Uiso 1 1 d R . .
O29 O 0.12802(13) 0.3577(3) 1.3232(4) 0.0288(18) Uani 1 1 d . . .
H29A H 0.1269 0.3280 1.2886 0.035 Uiso 1 1 d R . .
H29B H 0.1257 0.3342 1.3646 0.035 Uiso 1 1 d R . .
O30 O 0.10663(15) 0.4529(4) 1.4321(4) 0.0307(19) Uani 1 1 d . . .
H30A H 0.0909 0.4412 1.4464 0.037 Uiso 1 1 d R . .
H30B H 0.1083 0.4389 1.3884 0.037 Uiso 1 1 d R . .
N1 N -0.02213(14) 0.7122(4) 0.9678(4) 0.0105(17) Uani 1 1 d . . .
N2 N 0.02369(13) 0.6665(3) 0.9141(4) 0.0068(15) Uani 1 1 d U . .
N3 N 0.01461(14) 0.2964(4) 1.1878(4) 0.0127(17) Uani 1 1 d . . .
N4 N -0.02644(13) 0.2111(3) 1.1830(4) 0.0072(16) Uani 1 1 d . . .
N5 N 0.01844(14) 0.6898(4) 0.4701(4) 0.0084(16) Uani 1 1 d . . .
N6 N -0.02270(14) 0.6646(4) 0.3823(4) 0.0084(16) Uani 1 1 d . . .
N7 N 0.22337(14) 0.5293(4) 1.0897(4) 0.0125(17) Uani 1 1 d . . .
N8 N 0.26679(13) 0.5273(4) 1.0042(4) 0.0100(17) Uani 1 1 d . . .
N9 N 0.21821(13) 0.6277(4) 0.9570(4) 0.0094(16) Uani 1 1 d . . .
N10 N 0.26549(13) 0.6966(3) 0.9800(4) 0.0057(15) Uani 1 1 d . . .
N11 N 0.22657(14) 0.3647(4) 0.6300(4) 0.0121(17) Uani 1 1 d . . .
N12 N 0.27348(14) 0.2991(4) 0.6024(4) 0.0104(17) Uani 1 1 d . . .
C1 C -0.08739(17) 0.7439(5) 1.0733(5) 0.012(2) Uani 1 1 d U . .
C2 C -0.04686(17) 0.7365(4) 0.9903(5) 0.010(2) Uani 1 1 d . . .
H2 H -0.0550 0.7735 0.9642 0.012 Uiso 1 1 calc R . .
C3 C -0.06038(16) 0.7091(4) 1.0498(5) 0.0090(19) Uani 1 1 d . . .
C4 C -0.04859(17) 0.6532(4) 1.0899(5) 0.0097(19) Uani 1 1 d U . .
H4 H -0.0572 0.6341 1.1303 0.012 Uiso 1 1 calc R . .
C5 C -0.02330(16) 0.6271(4) 1.0670(5) 0.0084(19) Uani 1 1 d . . .
H5 H -0.0150 0.5900 1.0925 0.010 Uiso 1 1 calc R . .
C6 C -0.01054(16) 0.6563(4) 1.0060(5) 0.0078(18) Uani 1 1 d U . .
C7 C 0.01472(17) 0.6288(4) 0.9738(5) 0.0093(19) Uani 1 1 d . . .
C8 C 0.02906(17) 0.5676(5) 0.9971(5) 0.013(2) Uani 1 1 d . . .
H8 H 0.0239 0.5441 1.0394 0.016 Uiso 1 1 calc R . .
C9 C 0.05090(16) 0.5419(4) 0.9574(5) 0.011(2) Uani 1 1 d . . .
H9 H 0.0605 0.5016 0.9731 0.013 Uiso 1 1 calc R . .
C10 C 0.05831(17) 0.5770(4) 0.8941(5) 0.011(2) Uani 1 1 d . . .
C11 C 0.04449(16) 0.6402(4) 0.8741(5) 0.0095(19) Uani 1 1 d . . .
H11 H 0.0497 0.6645 0.8323 0.011 Uiso 1 1 calc R . .
C12 C 0.08106(16) 0.5493(4) 0.8458(5) 0.0075(18) Uani 1 1 d U . .
C13 C 0.0712(2) 0.4270(5) 1.2263(7) 0.024(3) Uani 1 1 d . . .
C14 C 0.03468(17) 0.3450(4) 1.1809(6) 0.017(2) Uani 1 1 d . . .
H14 H 0.0398 0.3600 1.1348 0.021 Uiso 1 1 calc R . .
C15 C 0.04808(17) 0.3736(5) 1.2411(6) 0.016(2) Uani 1 1 d . . .
C16 C 0.04051(19) 0.3495(5) 1.3089(6) 0.020(2) Uani 1 1 d . . .
H16 H 0.0497 0.3656 1.3497 0.023 Uiso 1 1 calc R . .
C17 C 0.01885(18) 0.3006(5) 1.3165(6) 0.017(2) Uani 1 1 d . . .
H17 H 0.0132 0.2857 1.3621 0.020 Uiso 1 1 calc R . .
C18 C 0.00613(17) 0.2749(4) 1.2542(5) 0.0109(19) Uani 1 1 d U . .
C19 C -0.01792(17) 0.2257(4) 1.2523(5) 0.013(2) Uani 1 1 d . . .
C20 C -0.03127(17) 0.1984(5) 1.3108(5) 0.016(2) Uani 1 1 d . . .
H20 H -0.0246 0.2068 1.3571 0.019 Uiso 1 1 calc R . .
C21 C -0.05528(18) 0.1572(5) 1.3014(6) 0.019(2) Uani 1 1 d . . .
H21 H -0.0646 0.1390 1.3412 0.023 Uiso 1 1 calc R . .
C22 C -0.06452(17) 0.1446(4) 1.2316(5) 0.0108(19) Uani 1 1 d U . .
C23 C -0.04924(16) 0.1717(4) 1.1738(5) 0.0093(19) Uani 1 1 d U . .
H23 H -0.0550 0.1620 1.1269 0.011 Uiso 1 1 calc R . .
C24 C 0.08995(18) 0.6002(5) 1.2845(6) 0.018(2) Uani 1 1 d . . .
C25 C 0.07652(18) 0.6712(5) 0.6078(5) 0.014(2) Uani 1 1 d . . .
C26 C 0.04174(16) 0.7027(4) 0.5086(5) 0.0088(19) Uani 1 1 d . . .
H26 H 0.0525 0.7420 0.4959 0.011 Uiso 1 1 calc R . .
C27 C 0.04985(17) 0.6590(5) 0.5661(5) 0.012(2) Uani 1 1 d . . .
C28 C 0.03253(18) 0.6031(5) 0.5869(5) 0.013(2) Uani 1 1 d . . .
H28 H 0.0370 0.5742 0.6264 0.016 Uiso 1 1 calc R . .
C29 C 0.00857(17) 0.5901(5) 0.5487(5) 0.014(2) Uani 1 1 d . . .
H29 H -0.0030 0.5531 0.5628 0.017 Uiso 1 1 calc R . .
C30 C 0.00233(16) 0.6326(4) 0.4899(5) 0.0079(18) Uani 1 1 d U . .
C31 C -0.02122(17) 0.6203(4) 0.4428(5) 0.0091(19) Uani 1 1 d . . .
C32 C -0.04121(17) 0.5688(5) 0.4550(5) 0.012(2) Uani 1 1 d . . .
H32 H -0.0406 0.5403 0.4964 0.015 Uiso 1 1 calc R . .
C33 C -0.06203(17) 0.5597(5) 0.4055(5) 0.014(2) Uani 1 1 d . . .
H33 H -0.0754 0.5253 0.4141 0.017 Uiso 1 1 calc R . .
C34 C -0.06314(18) 0.6018(5) 0.3429(5) 0.013(2) Uani 1 1 d . . .
C35 C -0.04280(17) 0.6548(4) 0.3341(5) 0.0088(19) Uani 1 1 d . . .
H35 H -0.0433 0.6842 0.2932 0.011 Uiso 1 1 calc R . .
C36 C 0.08501(17) 0.4139(4) 0.7140(5) 0.011(2) Uani 1 1 d . . .
C37 C 0.16150(17) 0.4841(5) 1.2036(5) 0.014(2) Uani 1 1 d U . .
C38 C 0.20118(18) 0.5346(5) 1.1315(5) 0.018(2) Uani 1 1 d . . .
H38 H 0.1959 0.5802 1.1472 0.022 Uiso 1 1 calc R . .
C39 C 0.18555(17) 0.4752(5) 1.1529(5) 0.014(2) Uani 1 1 d . . .
C40 C 0.19315(18) 0.4080(5) 1.1282(6) 0.021(2) Uani 1 1 d . . .
H40 H 0.1826 0.3677 1.1387 0.025 Uiso 1 1 calc R . .
C41 C 0.21707(18) 0.4009(5) 1.0868(5) 0.016(2) Uani 1 1 d . . .
H41 H 0.2228 0.3555 1.0717 0.019 Uiso 1 1 calc R . .
C42 C 0.23200(17) 0.4622(4) 1.0685(5) 0.0110(19) Uani 1 1 d U . .
C43 C 0.25770(17) 0.4610(5) 1.0250(5) 0.014(2) Uani 1 1 d . . .
C44 C 0.27217(17) 0.3988(5) 1.0083(5) 0.016(2) Uani 1 1 d . . .
H44 H 0.2657 0.3539 1.0229 0.019 Uiso 1 1 calc R . .
C45 C 0.29648(19) 0.4041(5) 0.9696(5) 0.018(2) Uani 1 1 d . . .
H45 H 0.3067 0.3630 0.9597 0.022 Uiso 1 1 calc R . .
C46 C 0.30519(18) 0.4712(5) 0.9463(6) 0.018(2) Uani 1 1 d . . .
C47 C 0.28952(17) 0.5312(5) 0.9654(5) 0.016(2) Uani 1 1 d . . .
H47 H 0.2953 0.5764 0.9501 0.019 Uiso 1 1 calc R . .
C48 C 0.33141(18) 0.4841(5) 0.9042(6) 0.018(2) Uani 1 1 d . . .
C49 C 0.15566(17) 0.5501(5) 0.8643(5) 0.013(2) Uani 1 1 d . . .
C50 C 0.19607(17) 0.5860(4) 0.9420(5) 0.011(2) Uani 1 1 d . . .
H50 H 0.1934 0.5441 0.9687 0.013 Uiso 1 1 calc R . .
C51 C 0.17711(17) 0.6036(5) 0.8876(5) 0.012(2) Uani 1 1 d . . .
C52 C 0.18033(18) 0.6683(5) 0.8511(5) 0.016(2) Uani 1 1 d . . .
H52 H 0.1676 0.6830 0.8171 0.020 Uiso 1 1 calc R . .
C53 C 0.20299(18) 0.7114(5) 0.8656(5) 0.014(2) Uani 1 1 d . . .
H53 H 0.2053 0.7550 0.8415 0.017 Uiso 1 1 calc R . .
C54 C 0.22216(16) 0.6885(4) 0.9167(5) 0.0078(19) Uani 1 1 d . . .
C55 C 0.24909(17) 0.7256(4) 0.9279(5) 0.013(2) Uani 1 1 d . . .
C56 C 0.25748(17) 0.7834(5) 0.8854(5) 0.013(2) Uani 1 1 d . . .
H56 H 0.2457 0.8037 0.8517 0.016 Uiso 1 1 calc R . .
C57 C 0.28391(17) 0.8110(5) 0.8939(5) 0.014(2) Uani 1 1 d . . .
H57 H 0.2898 0.8496 0.8658 0.017 Uiso 1 1 calc R . .
C58 C 0.30127(17) 0.7797(4) 0.9450(5) 0.012(2) Uani 1 1 d . . .
C59 C 0.29093(17) 0.7238(4) 0.9883(5) 0.010(2) Uani 1 1 d . . .
H59 H 0.3020 0.7044 1.0242 0.012 Uiso 1 1 calc R . .
C60 C 0.3304(2) 0.8067(5) 0.9569(6) 0.0275(12) Uani 1 1 d U . .
C61 C 0.15961(17) 0.4271(5) 0.7123(5) 0.014(2) Uani 1 1 d . . .
C62 C 0.20372(17) 0.4027(5) 0.6438(5) 0.0111(19) Uani 1 1 d U . .
H62 H 0.2011 0.4460 0.6194 0.013 Uiso 1 1 calc R . .
C63 C 0.18362(17) 0.3803(4) 0.6933(5) 0.011(2) Uani 1 1 d . . .
C64 C 0.18669(18) 0.3126(5) 0.7254(5) 0.016(2) Uani 1 1 d . . .
H64 H 0.1733 0.2940 0.7554 0.019 Uiso 1 1 calc R . .
C65 C 0.21064(18) 0.2728(5) 0.7114(6) 0.017(2) Uani 1 1 d . . .
H65 H 0.2132 0.2280 0.7330 0.020 Uiso 1 1 calc R . .
C66 C 0.23036(18) 0.3010(4) 0.6649(5) 0.012(2) Uani 1 1 d . . .
C67 C 0.25736(17) 0.2653(4) 0.6516(5) 0.009(2) Uani 1 1 d . . .
C68 C 0.26542(18) 0.2032(5) 0.6884(5) 0.017(2) Uani 1 1 d . . .
H68 H 0.2538 0.1803 0.7206 0.020 Uiso 1 1 calc R . .
C69 C 0.29187(18) 0.1757(5) 0.6755(5) 0.016(2) Uani 1 1 d . . .
H69 H 0.2978 0.1344 0.6991 0.019 Uiso 1 1 calc R . .
C70 C 0.30847(18) 0.2111(5) 0.6277(5) 0.014(2) Uani 1 1 d . . .
C71 C 0.29890(17) 0.2720(4) 0.5921(5) 0.012(2) Uani 1 1 d . . .
H71 H 0.3104 0.2954 0.5597 0.014 Uiso 1 1 calc R . .
C72 C 0.16243(18) 0.6850(5) 0.6097(6) 0.020(2) Uani 1 1 d . . .
Cl2 Cl 0.26313(6) 0.49846(17) 0.28997(19) 0.0536(8) Uani 1 1 d U . .
O31' O 0.25741(6) 0.53226(17) 0.35739(19) 0.0541(11) Uani 0.434(6) 1 d PRU A 1
O32 O 0.25090(6) 0.47225(17) 0.34531(19) 0.0543(11) Uani 0.434(6) 1 d PRU A 1
O33' O 0.24394(6) 0.51421(17) 0.23787(19) 0.0545(11) Uani 0.434(6) 1 d PRU A 1
O34 O 0.29241(6) 0.51616(17) 0.30450(19) 0.0532(12) Uani 0.434(6) 1 d PRU A 1
O31 O 0.25440(6) 0.57726(17) 0.28050(19) 0.0543(11) Uani 0.566(6) 1 d PRU A 2
O32' O 0.25132(6) 0.42159(17) 0.31804(19) 0.0549(12) Uani 0.566(6) 1 d PRU A 2
O33 O 0.25823(6) 0.46844(17) 0.21934(19) 0.0542(12) Uani 0.566(6) 1 d PRU A 2
O34' O 0.29138(6) 0.48382(17) 0.27720(19) 0.0533(12) Uani 0.566(6) 1 d PRU A 2
Cl1 Cl 0.00812(5) 0.00371(13) 0.27422(15) 0.0219(6) Uani 1 1 d . . .
O35 O -0.00700(18) 0.0427(4) 0.2208(6) 0.062(3) Uani 1 1 d . . .
O36 O 0.03286(14) 0.0438(4) 0.2897(4) 0.0304(18) Uani 1 1 d . . .
O37 O 0.01521(14) -0.0662(4) 0.2468(4) 0.0296(19) Uani 1 1 d . . .
O38 O -0.00737(15) -0.0040(4) 0.3397(5) 0.045(2) Uani 1 1 d . . .
O28 O 0.1000(2) 0.2746(4) 0.2212(5) 0.063(3) Uani 1 1 d . . .
H28A H 0.0968 0.3077 0.2520 0.076 Uiso 1 1 d R . .
H28B H 0.0935 0.2355 0.2378 0.076 Uiso 1 1 d R . .
O39 O 0.10522(16) 0.5295(4) 0.0670(4) 0.036(2) Uani 1 1 d . . .
H39A H 0.0889 0.5432 0.0610 0.044 Uiso 1 1 d R . .
H39B H 0.1060 0.5066 0.1068 0.044 Uiso 1 1 d R . .
O40 O 0.14404(16) 0.6267(4) 0.1186(5) 0.055(3) Uani 1 1 d . . .
H40A H 0.1275 0.6393 0.1202 0.066 Uiso 1 1 d R . .
H40B H 0.1526 0.6585 0.0944 0.066 Uiso 1 1 d R . .
O41 O 0.09984(15) 0.7612(4) 0.3740(5) 0.040(2) Uani 1 1 d . . .
H41A H 0.1093 0.7810 0.3410 0.048 Uiso 1 1 d R . .
H41B H 0.0937 0.7946 0.4010 0.048 Uiso 1 1 d R . .
O43 O 0.29449(17) 0.1368(4) 0.2788(5) 0.053(3) Uani 1 1 d . . .
H43A H 0.2906 0.1397 0.3236 0.063 Uiso 1 1 d R . .
H43B H 0.3103 0.1191 0.2755 0.063 Uiso 1 1 d R . .
O44 O 0.11436(17) 0.6507(4) 0.4796(5) 0.047(2) Uani 1 1 d . . .
H44A H 0.1151 0.6876 0.4526 0.057 Uiso 1 1 d R . .
H44B H 0.1308 0.6346 0.4872 0.057 Uiso 1 1 d R . .
O46 O 0.08928(19) 0.6665(5) 0.0043(5) 0.059(3) Uani 1 1 d . . .
H46A H 0.0977 0.6419 -0.0272 0.071 Uiso 1 1 d R . .
H46B H 0.0950 0.6537 0.0458 0.071 Uiso 1 1 d R . .
O47 O 0.04099(14) 0.5212(3) 0.3981(4) 0.0299(19) Uani 1 1 d . . .
H47A H 0.0562 0.5355 0.4143 0.036 Uiso 1 1 d R . .
H47B H 0.0291 0.5556 0.4024 0.036 Uiso 1 1 d R . .
O48 O 0.2069(2) 0.3670(5) 0.3099(6) 0.088(4) Uani 1 1 d . . .
H48A H 0.1952 0.3387 0.3332 0.106 Uiso 1 1 d R . .
H48B H 0.1964 0.3973 0.2878 0.106 Uiso 1 1 d R . .
O45 O 0.8808(3) 0.6664(7) 0.8968(8) 0.067(4) Uani 0.75 1 d PU . .
O49 O 0.3706(13) 0.699(4) 0.087(4) 0.078(8) Uani 0.217(3) 1 d PU A 1
O49' O 0.3777(10) 0.711(3) 0.095(3) 0.077(8) Uani 0.283(3) 1 d PU A 2

loop_
_atom_site_aniso_label
_atom_site_aniso_U_11
_atom_site_aniso_U_22
_atom_site_aniso_U_33
_atom_site_aniso_U_23
_atom_site_aniso_U_13
_atom_site_aniso_U_12
Lu1 0.00430(17) 0.00945(18) 0.0110(2) 0.00339(15) -0.00041(17) -0.00095(14)
Lu2 0.00390(17) 0.00728(18) 0.0129(2) 0.00204(15) 0.00099(17) 0.00121(13)
Lu3 0.00669(17) 0.01329(19) 0.0131(2) 0.00013(16) -0.00174(18) -0.00045(14)
Co4 0.0049(5) 0.0094(6) 0.0076(7) -0.0006(5) -0.0007(5) 0.0001(4)
Co5 0.0054(5) 0.0065(5) 0.0091(7) 0.0004(5) 0.0007(5) 0.0008(4)
O1 0.007(3) 0.014(3) 0.021(4) 0.005(3) 0.006(3) -0.002(2)
O2 0.023(4) 0.013(3) 0.035(5) 0.011(3) 0.016(4) 0.010(3)
O3 0.011(3) 0.009(3) 0.020(4) -0.001(3) 0.001(3) 0.003(2)
O4 0.011(3) 0.015(3) 0.015(4) -0.001(3) 0.005(3) 0.003(2)
O5 0.036(5) 0.040(5) 0.033(6) -0.004(4) 0.003(4) -0.019(4)
O6 0.021(4) 0.029(4) 0.028(5) -0.004(3) -0.010(4) -0.002(3)
O7 0.011(3) 0.024(4) 0.031(5) -0.003(3) -0.009(3) 0.008(3)
O8 0.024(4) 0.023(4) 0.040(5) 0.003(4) 0.012(4) 0.007(3)
O9 0.014(3) 0.016(4) 0.033(5) -0.005(3) -0.010(3) -0.002(3)
O10 0.025(4) 0.018(3) 0.018(4) 0.008(3) -0.008(3) 0.003(3)
O11 0.0109(15) 0.0108(15) 0.0108(16) -0.0002(10) -0.0004(10) -0.0003(10)
O12 0.013(3) 0.008(3) 0.021(4) -0.001(3) -0.001(3) -0.002(2)
O13 0.020(4) 0.028(4) 0.029(5) -0.003(3) 0.011(4) -0.002(3)
O14 0.019(4) 0.033(4) 0.032(5) -0.008(4) 0.019(4) -0.007(3)
O15 0.018(4) 0.029(4) 0.029(5) 0.006(3) 0.006(3) 0.006(3)
O16 0.018(4) 0.028(4) 0.043(5) 0.002(4) 0.020(4) 0.002(3)
O17 0.014(3) 0.015(3) 0.018(4) 0.006(3) -0.003(3) -0.006(3)
O18 0.005(3) 0.019(3) 0.017(4) 0.000(3) -0.005(3) 0.000(2)
O19 0.0326(15) 0.0354(15) 0.0327(16) 0.0005(9) -0.0001(9) -0.0012(9)
O20 0.0257(14) 0.0271(14) 0.0275(15) 0.0011(9) 0.0003(9) -0.0004(9)
O21 0.020(3) 0.020(4) 0.012(4) 0.003(3) 0.004(3) 0.003(3)
O22 0.014(3) 0.018(3) 0.021(4) 0.000(3) 0.008(3) 0.008(3)
O23 0.023(4) 0.016(3) 0.023(4) 0.005(3) 0.009(3) -0.007(3)
O24 0.020(4) 0.037(4) 0.063(7) 0.023(4) -0.017(4) -0.015(3)
O25 0.027(4) 0.039(5) 0.046(6) 0.007(4) -0.002(4) -0.004(4)
O26 0.009(3) 0.012(3) 0.047(5) 0.000(3) -0.001(3) -0.004(3)
O27 0.068(6) 0.044(5) 0.010(4) 0.000(4) 0.000(4) -0.034(4)
O29 0.024(4) 0.023(4) 0.039(5) 0.006(4) 0.000(4) -0.002(3)
O30 0.041(5) 0.033(4) 0.018(5) 0.009(3) -0.003(4) -0.010(3)
N1 0.014(4) 0.012(4) 0.005(4) 0.003(3) 0.001(3) 0.002(3)
N2 0.0067(17) 0.0071(17) 0.0066(18) 0.0000(10) -0.0002(10) 0.0002(10)
N3 0.007(3) 0.012(4) 0.019(5) -0.002(3) -0.002(4) 0.000(3)
N4 0.006(3) 0.004(3) 0.012(5) -0.002(3) -0.002(3) 0.001(3)
N5 0.009(4) 0.009(4) 0.007(4) 0.002(3) 0.000(3) -0.003(3)
N6 0.008(4) 0.013(4) 0.005(4) 0.000(3) 0.000(3) 0.004(3)
N7 0.005(4) 0.028(4) 0.004(4) 0.001(3) 0.001(3) 0.000(3)
N8 0.003(3) 0.017(4) 0.010(5) -0.004(3) 0.003(3) -0.003(3)
N9 0.006(3) 0.009(4) 0.013(5) -0.001(3) -0.002(3) 0.002(3)
N10 0.003(3) 0.008(3) 0.006(4) 0.000(3) 0.000(3) 0.003(3)
N11 0.013(4) 0.007(4) 0.017(5) 0.003(3) -0.007(4) 0.003(3)
N12 0.007(4) 0.008(4) 0.017(5) 0.000(3) 0.000(3) -0.002(3)
C1 0.012(2) 0.012(2) 0.011(2) -0.0001(10) 0.0001(10) -0.0002(10)
C2 0.012(4) 0.011(4) 0.008(5) 0.001(4) 0.004(4) 0.002(3)
C3 0.007(4) 0.010(4) 0.010(5) -0.005(4) 0.002(4) -0.002(3)
C4 0.010(2) 0.010(2) 0.010(2) 0.0000(10) 0.0005(10) -0.0002(10)
C5 0.008(4) 0.008(4) 0.009(5) 0.003(4) 0.001(4) -0.003(3)
C6 0.008(2) 0.008(2) 0.008(2) -0.0004(10) 0.0001(10) 0.0004(10)
C7 0.015(5) 0.009(4) 0.004(5) -0.003(4) -0.002(4) 0.005(3)
C8 0.013(5) 0.018(5) 0.008(5) 0.002(4) -0.003(4) 0.004(4)
C9 0.004(4) 0.008(4) 0.021(6) 0.000(4) -0.002(4) 0.002(3)
C10 0.011(4) 0.010(4) 0.012(6) -0.003(4) 0.000(4) -0.004(3)
C11 0.008(4) 0.012(4) 0.008(5) 0.000(4) 0.002(4) -0.002(3)
C12 0.007(2) 0.008(2) 0.008(2) -0.0002(10) 0.0002(10) 0.0000(10)
C13 0.028(6) 0.014(5) 0.031(8) -0.003(5) 0.003(6) -0.002(4)
C14 0.009(4) 0.010(4) 0.033(7) -0.001(4) 0.005(5) 0.005(3)
C15 0.004(4) 0.021(5) 0.025(7) -0.012(5) -0.001(4) 0.001(4)
C16 0.021(5) 0.017(5) 0.020(7) -0.006(4) -0.017(5) 0.004(4)
C17 0.017(5) 0.015(5) 0.018(6) 0.001(4) 0.000(5) 0.004(4)
C18 0.011(2) 0.010(2) 0.011(2) -0.0002(10) 0.0003(10) 0.0002(10)
C19 0.012(4) 0.009(4) 0.017(6) 0.001(4) 0.001(4) 0.001(3)
C20 0.014(5) 0.023(5) 0.011(6) -0.002(4) -0.004(4) 0.000(4)
C21 0.019(5) 0.020(5) 0.019(6) 0.002(4) 0.004(5) -0.001(4)
C22 0.010(2) 0.011(2) 0.011(2) 0.0002(10) 0.0000(10) 0.0004(10)
C23 0.009(2) 0.009(2) 0.009(2) 0.0001(10) -0.0005(10) 0.0002(10)
C24 0.010(5) 0.014(5) 0.031(7) -0.002(5) 0.013(5) 0.002(4)
C25 0.013(5) 0.020(5) 0.009(6) -0.002(4) -0.003(4) 0.001(4)
C26 0.005(4) 0.008(4) 0.013(6) 0.001(4) -0.002(4) -0.001(3)
C27 0.010(4) 0.013(5) 0.012(6) -0.005(4) -0.002(4) 0.000(4)
C28 0.021(5) 0.012(5) 0.007(5) 0.000(4) -0.002(4) 0.000(4)
C29 0.013(5) 0.015(5) 0.013(6) 0.003(4) 0.003(4) -0.005(4)
C30 0.007(2) 0.008(2) 0.008(2) -0.0002(10) 0.0003(10) 0.0002(10)
C31 0.013(4) 0.007(4) 0.007(5) 0.001(4) -0.002(4) 0.001(3)
C32 0.016(5) 0.014(5) 0.006(5) 0.004(4) 0.001(4) -0.004(4)
C33 0.009(4) 0.016(5) 0.018(6) 0.004(4) -0.002(4) -0.004(4)
C34 0.014(5) 0.011(4) 0.013(6) -0.004(4) 0.003(4) 0.005(4)
C35 0.014(4) 0.007(4) 0.006(5) -0.001(4) 0.000(4) 0.006(3)
C36 0.010(4) 0.011(4) 0.012(6) -0.007(4) 0.001(4) 0.000(3)
C37 0.013(2) 0.014(2) 0.014(2) 0.0002(10) -0.0001(10) 0.0002(10)
C38 0.018(5) 0.024(5) 0.013(6) 0.001(4) 0.001(5) 0.005(4)
C39 0.010(4) 0.026(5) 0.004(5) 0.003(4) -0.001(4) -0.002(4)
C40 0.011(5) 0.024(5) 0.029(7) -0.002(5) 0.000(5) -0.003(4)
C41 0.014(5) 0.019(5) 0.016(6) -0.008(4) 0.004(4) 0.003(4)
C42 0.011(2) 0.011(2) 0.011(2) -0.0002(10) -0.0003(10) 0.0003(10)
C43 0.012(5) 0.016(5) 0.014(6) 0.002(4) -0.004(4) -0.001(4)
C44 0.005(4) 0.022(5) 0.019(6) -0.002(4) 0.000(4) -0.003(4)
C45 0.021(5) 0.019(5) 0.016(6) 0.002(4) -0.003(5) 0.004(4)
C46 0.007(4) 0.028(5) 0.019(6) -0.002(5) 0.003(4) 0.003(4)
C47 0.011(5) 0.023(5) 0.014(6) 0.003(4) -0.001(4) -0.003(4)
C48 0.013(5) 0.018(5) 0.023(7) 0.004(4) 0.005(5) 0.006(4)
C49 0.012(4) 0.014(5) 0.013(6) -0.001(4) -0.004(4) 0.002(4)
C50 0.011(4) 0.006(4) 0.016(6) -0.002(4) 0.001(4) -0.004(3)
C51 0.011(4) 0.019(5) 0.006(5) 0.000(4) -0.002(4) -0.003(4)
C52 0.013(5) 0.020(5) 0.016(6) 0.005(4) -0.012(4) -0.004(4)
C53 0.019(5) 0.011(4) 0.013(6) 0.004(4) -0.009(4) -0.004(4)
C54 0.006(4) 0.010(4) 0.007(5) 0.000(4) 0.003(4) 0.001(3)
C55 0.011(4) 0.006(4) 0.021(6) -0.006(4) -0.003(4) 0.003(3)
C56 0.006(4) 0.021(5) 0.013(6) 0.005(4) 0.000(4) -0.004(4)
C57 0.011(4) 0.013(5) 0.018(6) 0.005(4) 0.006(4) -0.005(4)
C58 0.009(4) 0.010(4) 0.017(6) -0.005(4) 0.003(4) 0.000(3)
C59 0.010(4) 0.013(4) 0.007(5) -0.002(4) 0.000(4) -0.003(3)
C60 0.0263(16) 0.0282(16) 0.0280(16) 0.0009(12) 0.0002(12) -0.0006(12)
C61 0.009(4) 0.017(5) 0.015(6) -0.004(4) 0.000(4) 0.002(4)
C62 0.011(2) 0.011(2) 0.011(2) -0.0001(10) -0.0004(10) 0.0004(10)
C63 0.016(5) 0.012(4) 0.007(5) 0.000(4) 0.001(4) 0.004(4)
C64 0.013(5) 0.023(5) 0.011(6) 0.004(4) 0.001(4) -0.003(4)
C65 0.015(5) 0.012(5) 0.023(6) 0.009(4) 0.007(5) 0.004(4)
C66 0.017(5) 0.011(4) 0.008(5) -0.003(4) -0.005(4) -0.001(4)
C67 0.012(4) 0.004(4) 0.010(5) 0.001(4) 0.000(4) -0.002(3)
C68 0.017(5) 0.017(5) 0.016(6) 0.005(4) 0.006(5) 0.002(4)
C69 0.020(5) 0.008(4) 0.020(6) 0.003(4) 0.000(5) 0.003(4)
C70 0.013(5) 0.014(5) 0.015(6) -0.001(4) -0.004(4) 0.002(4)
C71 0.008(4) 0.009(4) 0.018(6) -0.001(4) -0.003(4) -0.004(3)
C72 0.011(5) 0.021(5) 0.029(7) 0.001(5) 0.011(5) 0.000(4)
Cl2 0.0528(9) 0.0549(9) 0.0530(10) -0.0015(6) -0.0010(6) 0.0020(6)
O31' 0.0540(13) 0.0543(13) 0.0540(13) -0.0007(8) 0.0000(8) 0.0004(8)
O32 0.0541(13) 0.0545(13) 0.0543(13) -0.0002(8) -0.0001(8) 0.0003(8)
O33' 0.0543(13) 0.0549(13) 0.0543(13) -0.0003(8) -0.0004(8) 0.0006(8)
O34 0.0529(14) 0.0535(14) 0.0532(14) -0.0002(9) -0.0003(9) 0.0003(9)
O31 0.0541(13) 0.0545(13) 0.0543(13) -0.0005(8) -0.0002(8) 0.0006(8)
O32' 0.0549(14) 0.0552(14) 0.0547(14) -0.0003(9) -0.0002(9) 0.0004(9)
O33 0.0543(14) 0.0543(14) 0.0540(14) -0.0008(9) -0.0005(9) 0.0007(9)
O34' 0.0529(14) 0.0538(14) 0.0533(14) 0.0000(9) 0.0000(9) 0.0007(9)
Cl1 0.0195(12) 0.0224(13) 0.0238(16) -0.0048(11) -0.0019(11) -0.0025(10)
O35 0.062(6) 0.039(5) 0.085(8) 0.011(5) -0.043(6) 0.012(4)
O36 0.031(4) 0.037(4) 0.024(5) -0.004(4) 0.001(4) -0.018(3)
O37 0.030(4) 0.024(4) 0.035(5) -0.016(4) 0.006(4) -0.001(3)
O38 0.038(5) 0.054(5) 0.042(6) -0.027(4) 0.031(4) -0.036(4)
O28 0.111(8) 0.022(4) 0.057(7) 0.003(4) -0.018(6) -0.022(5)
O39 0.041(5) 0.045(5) 0.023(5) 0.004(4) -0.006(4) -0.005(4)
O40 0.025(4) 0.056(6) 0.082(8) 0.019(5) 0.003(5) -0.010(4)
O41 0.038(5) 0.039(5) 0.043(6) 0.005(4) -0.008(4) -0.002(4)
O43 0.052(6) 0.054(6) 0.053(7) -0.019(5) 0.002(5) 0.027(4)
O44 0.061(6) 0.027(4) 0.053(6) -0.006(4) -0.003(5) -0.001(4)
O46 0.082(7) 0.057(6) 0.039(6) -0.013(5) -0.006(6) 0.007(5)
O47 0.026(4) 0.024(4) 0.039(5) 0.010(4) 0.010(4) 0.001(3)
O48 0.136(11) 0.061(7) 0.067(9) -0.008(6) 0.008(8) 0.034(7)
O45 0.068(4) 0.067(4) 0.067(4) 0.0002(10) -0.0001(10) 0.0004(10)
O49 0.078(8) 0.077(8) 0.078(8) 0.0001(8) 0.0000(8) 0.0000(8)
O49' 0.077(8) 0.077(8) 0.078(8) 0.0001(8) 0.0000(8) 0.0000(8)

loop_
_atom_type_symbol
_atom_type_description
_atom_type_scat_dispersion_real
_atom_type_scat_dispersion_imag
_atom_type_scat_source
C C 0.0033 0.0016 'International Tables Vol C Tables 4.2.6.8 and 6.1.1.4'
H H 0.0000 0.0000 'International Tables Vol C Tables 4.2.6.8 and 6.1.1.4'
Cl Cl 0.1484 0.1585 'International Tables Vol C Tables 4.2.6.8 and 6.1.1.4'
Co Co 0.3494 0.9721 'International Tables Vol C Tables 4.2.6.8 and 6.1.1.4'
Lu Lu -0.4720 5.8584 'International Tables Vol C Tables 4.2.6.8 and 6.1.1.4'
N N 0.0061 0.0033 'International Tables Vol C Tables 4.2.6.8 and 6.1.1.4'
O O 0.0106 0.0060 'International Tables Vol C Tables 4.2.6.8 and 6.1.1.4'

loop_
_geom_angle_atom_site_label_1
_geom_angle_atom_site_label_2
_geom_angle_atom_site_label_3
_geom_angle
_geom_angle_site_symmetry_1
_geom_angle_site_symmetry_3
O18 Lu1 O12 102.5(2) . .
O18 Lu1 O23 96.2(2) . .
O12 Lu1 O23 139.4(2) . .
O18 Lu1 O10 151.4(2) . .
O12 Lu1 O10 84.0(2) . .
O23 Lu1 O10 96.5(2) . .
O18 Lu1 O4 77.0(2) . .
O12 Lu1 O4 73.8(2) . .
O23 Lu1 O4 146.2(2) . .
O10 Lu1 O4 78.2(2) . .
O18 Lu1 O26 80.5(2) . .
O12 Lu1 O26 144.4(2) . .
O23 Lu1 O26 73.8(2) . .
O10 Lu1 O26 78.5(2) . .
O4 Lu1 O26 72.4(2) . .
O18 Lu1 O22 77.4(2) . .
O12 Lu1 O22 76.7(2) . .
O23 Lu1 O22 72.7(2) . .
O10 Lu1 O22 131.0(2) . .
O4 Lu1 O22 135.2(2) . .
O26 Lu1 O22 137.1(2) . .
O18 Lu1 O25 141.3(2) . .
O12 Lu1 O25 73.5(2) . .
O23 Lu1 O25 69.5(2) . .
O10 Lu1 O25 67.3(2) . .
O4 Lu1 O25 134.2(2) . .
O26 Lu1 O25 125.4(2) . .
O22 Lu1 O25 64.2(2) . .
O21 Lu2 O3 109.5(2) 5_567 5_567
O21 Lu2 O1 113.2(2) 5_567 .
O3 Lu2 O1 112.4(2) 5_567 .
O21 Lu2 O20 81.6(2) 5_567 3_467
O3 Lu2 O20 155.3(2) 5_567 3_467
O1 Lu2 O20 81.0(2) . 3_467
O21 Lu2 O27 160.7(3) 5_567 .
O3 Lu2 O27 78.5(3) 5_567 .
O1 Lu2 O27 77.8(2) . .
O20 Lu2 O27 84.8(3) 3_467 .
O21 Lu2 O17 83.5(2) 5_567 5_567
O3 Lu2 O17 81.8(2) 5_567 5_567
O1 Lu2 O17 150.5(2) . 5_567
O20 Lu2 O17 77.6(2) 3_467 5_567
O27 Lu2 O17 80.3(2) . 5_567
O21 Lu2 O11 75.5(2) 5_567 5_567
O3 Lu2 O11 73.8(2) 5_567 5_567
O1 Lu2 O11 69.5(2) . 5_567
O20 Lu2 O11 130.8(2) 3_467 5_567
O27 Lu2 O11 123.8(2) . 5_567
O17 Lu2 O11 139.9(2) 5_567 5_567
O6 Lu3 O16 143.9(2) . 2_565
O6 Lu3 O7 74.1(2) . .
O16 Lu3 O7 126.6(2) 2_565 .
O6 Lu3 O29 75.5(2) . .
O16 Lu3 O29 70.6(2) 2_565 .
O7 Lu3 O29 138.7(2) . .
O6 Lu3 O13 89.3(2) . .
O16 Lu3 O13 90.7(3) 2_565 .
O7 Lu3 O13 135.6(2) . .
O29 Lu3 O13 70.6(2) . .
O6 Lu3 O30 79.4(3) . .
O16 Lu3 O30 79.7(3) 2_565 .
O7 Lu3 O30 73.7(2) . .
O29 Lu3 O30 73.7(2) . .
O13 Lu3 O30 144.2(2) . .
O6 Lu3 O14 132.7(3) . .
O16 Lu3 O14 73.0(3) 2_565 .
O7 Lu3 O14 109.7(2) . .
O29 Lu3 O14 111.5(2) . .
O13 Lu3 O14 54.0(2) . .
O30 Lu3 O14 147.8(3) . .
O6 Lu3 O15 146.9(2) . 2_565
O16 Lu3 O15 53.9(2) 2_565 2_565
O7 Lu3 O15 75.8(2) . 2_565
O29 Lu3 O15 121.4(2) . 2_565
O13 Lu3 O15 122.3(2) . 2_565
O30 Lu3 O15 79.1(2) . 2_565
O14 Lu3 O15 71.3(2) . 2_565
O6 Lu3 O8 75.4(2) . .
O16 Lu3 O8 140.3(2) 2_565 .
O7 Lu3 O8 53.2(2) . .
O29 Lu3 O8 140.6(3) . .
O13 Lu3 O8 83.0(2) . .
O30 Lu3 O8 125.5(2) . .
O14 Lu3 O8 71.7(2) . .
O15 Lu3 O8 97.3(2) 2_565 .
O6 Lu3 C37 113.4(3) . .
O16 Lu3 C37 78.5(3) 2_565 .
O7 Lu3 C37 128.5(3) . .
O29 Lu3 C37 89.2(3) . .
O13 Lu3 C37 27.0(2) . .
O30 Lu3 C37 155.8(3) . .
O14 Lu3 C37 27.3(2) . .
O15 Lu3 C37 96.2(3) 2_565 .
O8 Lu3 C37 78.5(2) . .
O6 Lu3 C48 158.5(3) . 2_565
O16 Lu3 C48 26.9(2) 2_565 2_565
O7 Lu3 C48 101.7(2) . 2_565
O29 Lu3 C48 96.3(3) . 2_565
O13 Lu3 C48 107.0(3) . 2_565
O30 Lu3 C48 79.2(3) . 2_565
O14 Lu3 C48 68.8(3) . 2_565
O15 Lu3 C48 27.0(2) 2_565 2_565
O8 Lu3 C48 119.6(3) . 2_565
C37 Lu3 C48 86.0(3) . 2_565
O6 Lu3 C24 68.8(3) . .
O16 Lu3 C24 143.6(3) 2_565 .
O7 Lu3 C24 26.8(3) . .
O29 Lu3 C24 144.3(2) . .
O13 Lu3 C24 108.8(3) . .
O30 Lu3 C24 98.6(3) . .
O14 Lu3 C24 93.6(3) . .
O15 Lu3 C24 89.9(3) 2_565 .
O8 Lu3 C24 27.0(3) . .
C37 Lu3 C24 105.1(3) . .
C48 Lu3 C24 116.8(3) 2_565 .
N8 Co4 N12 170.4(3) . 2_565
N8 Co4 N9 97.2(3) . .
N12 Co4 N9 91.8(3) 2_565 .
N8 Co4 N7 78.4(3) . .
N12 Co4 N7 98.0(3) 2_565 .
N9 Co4 N7 92.9(3) . .
N8 Co4 N11 93.8(3) . 2_565
N12 Co4 N11 77.9(3) 2_565 2_565
N9 Co4 N11 164.7(3) . 2_565
N7 Co4 N11 99.7(3) . 2_565
N8 Co4 N10 96.6(3) . .
N12 Co4 N10 88.3(3) 2_565 .
N9 Co4 N10 78.3(3) . .
N7 Co4 N10 169.4(3) . .
N11 Co4 N10 89.9(3) 2_565 .
N3 Co5 N2 90.5(3) 5_567 .
N3 Co5 N4 83.0(3) 5_567 5_567
N2 Co5 N4 95.4(3) . 5_567
N3 Co5 N5 175.0(3) 5_567 8_576
N2 Co5 N5 94.1(3) . 8_576
N4 Co5 N5 94.6(3) 5_567 8_576
N3 Co5 N6 91.6(3) 5_567 8_576
N2 Co5 N6 172.0(3) . 8_576
N4 Co5 N6 92.5(3) 5_567 8_576
N5 Co5 N6 84.2(3) 8_576 8_576
N3 Co5 N1 96.0(3) 5_567 .
N2 Co5 N1 83.0(3) . .
N4 Co5 N1 178.1(3) 5_567 .
N5 Co5 N1 86.5(3) 8_576 .
N6 Co5 N1 89.1(3) 8_576 .
C1 O1 Lu2 146.2(6) . .
C12 O3 Lu2 157.1(6) . 5_567
C12 O4 Lu1 131.7(5) . .
C13 O6 Lu3 138.0(7) . .
C24 O7 Lu3 94.8(6) . .
C24 O8 Lu3 87.5(6) . .
C25 O10 Lu1 142.9(6) . .
C36 O11 Lu2 120.6(5) . 5_567
C36 O12 Lu1 169.1(6) . .
C37 O13 Lu3 93.0(6) . .
C37 O14 Lu3 91.2(5) . .
C48 O15 Lu3 89.7(6) . 2_564
C48 O16 Lu3 94.8(5) . 2_564
C49 O17 Lu2 123.7(6) . 5_567
C49 O18 Lu1 169.5(6) . .
C60 O20 Lu2 145.3(7) . 3_567
C61 O21 Lu2 163.4(6) . 5_567
C61 O22 Lu1 125.7(6) . .
C72 O23 Lu1 146.4(6) . .
C2 N1 C6 117.6(7) . .
C2 N1 Co5 129.0(6) . .
C6 N1 Co5 113.0(6) . .
C11 N2 C7 119.8(7) . .
C11 N2 Co5 126.4(6) . .
C7 N2 Co5 113.7(5) . .
C14 N3 C18 120.7(8) . .
C14 N3 Co5 124.0(7) . 5_567
C18 N3 Co5 115.2(6) . 5_567
C23 N4 C19 118.6(8) . .
C23 N4 Co5 127.3(6) . 5_567
C19 N4 Co5 114.0(5) . 5_567
C26 N5 C30 118.8(7) . .
C26 N5 Co5 128.8(6) . 8_575
C30 N5 Co5 112.2(6) . 8_575
C35 N6 C31 119.5(7) . .
C35 N6 Co5 128.6(6) . 8_575
C31 N6 Co5 110.6(5) . 8_575
C38 N7 C42 118.8(8) . .
C38 N7 Co4 126.2(6) . .
C42 N7 Co4 114.8(6) . .
C47 N8 C43 118.5(8) . .
C47 N8 Co4 124.9(6) . .
C43 N8 Co4 116.3(6) . .
C54 N9 C50 118.1(7) . .
C54 N9 Co4 114.2(5) . .
C50 N9 Co4 127.3(6) . .
C59 N10 C55 118.7(7) . .
C59 N10 Co4 128.2(6) . .
C55 N10 Co4 113.0(5) . .
C62 N11 C66 118.5(8) . .
C62 N11 Co4 126.6(6) . 2_564
C66 N11 Co4 113.9(6) . 2_564
C67 N12 C71 117.4(7) . .
C67 N12 Co4 114.9(5) . 2_564
C71 N12 Co4 127.5(6) . 2_564
O2 C1 O1 125.8(8) . .
O2 C1 C3 116.5(8) . .
O1 C1 C3 117.6(7) . .
N1 C2 C3 123.5(8) . .
C2 C3 C4 119.5(8) . .
C2 C3 C1 119.1(8) . .
C4 C3 C1 121.4(8) . .
C3 C4 C5 117.8(8) . .
C6 C5 C4 120.6(8) . .
N1 C6 C5 121.1(8) . .
N1 C6 C7 113.9(8) . .
C5 C6 C7 124.9(8) . .
N2 C7 C8 119.5(8) . .
N2 C7 C6 114.8(7) . .
C8 C7 C6 125.6(8) . .
C9 C8 C7 120.4(9) . .
C10 C9 C8 119.3(8) . .
C9 C10 C11 119.0(8) . .
C9 C10 C12 122.0(8) . .
C11 C10 C12 118.9(8) . .
N2 C11 C10 121.6(8) . .
O4 C12 O3 127.0(8) . .
O4 C12 C10 117.5(7) . .
O3 C12 C10 115.5(8) . .
O5 C13 O6 129.5(10) . .
O5 C13 C15 117.7(10) . .
O6 C13 C15 112.6(10) . .
N3 C14 C15 121.8(10) . .
C16 C15 C14 118.0(9) . .
C16 C15 C13 124.9(9) . .
C14 C15 C13 117.0(9) . .
C15 C16 C17 120.3(9) . .
C18 C17 C16 118.7(9) . .
N3 C18 C17 120.4(8) . .
N3 C18 C19 113.8(8) . .
C17 C18 C19 125.8(9) . .
C20 C19 N4 121.1(8) . .
C20 C19 C18 126.2(9) . .
N4 C19 C18 112.6(8) . .
C19 C20 C21 120.4(9) . .
C22 C21 C20 118.5(9) . .
C21 C22 C23 118.2(8) . .
C21 C22 C24 122.7(9) . 4_547
C23 C22 C24 119.1(9) . 4_547
N4 C23 C22 123.0(9) . .
O7 C24 O8 121.8(9) . .
O7 C24 C22 118.3(8) . 4_557
O8 C24 C22 119.9(10) . 4_557
O7 C24 Lu3 58.4(5) . .
O8 C24 Lu3 65.5(5) . .
C22 C24 Lu3 162.6(6) 4_557 .
O9 C25 O10 126.2(8) . .
O9 C25 C27 119.6(8) . .
O10 C25 C27 114.2(8) . .
N5 C26 C27 122.3(8) . .
C26 C27 C28 117.7(8) . .
C26 C27 C25 122.7(8) . .
C28 C27 C25 119.6(8) . .
C27 C28 C29 120.4(9) . .
C30 C29 C28 119.3(8) . .
N5 C30 C29 121.5(8) . .
N5 C30 C31 114.7(7) . .
C29 C30 C31 123.8(8) . .
N6 C31 C32 119.9(8) . .
N6 C31 C30 115.3(7) . .
C32 C31 C30 124.8(8) . .
C33 C32 C31 120.2(9) . .
C32 C33 C34 120.5(8) . .
C33 C34 C35 117.1(8) . .
C33 C34 C36 119.3(8) . 5_566
C35 C34 C36 123.5(8) . 5_566
N6 C35 C34 122.7(8) . .
O12 C36 O11 125.9(8) . .
O12 C36 C34 113.8(8) . 5_566
O11 C36 C34 120.3(7) . 5_566
O13 C37 O14 120.7(9) . .
O13 C37 C39 121.6(8) . .
O14 C37 C39 117.6(8) . .
O13 C37 Lu3 60.0(5) . .
O14 C37 Lu3 61.6(5) . .
C39 C37 Lu3 168.2(6) . .
N7 C38 C39 123.7(9) . .
C40 C39 C38 117.8(9) . .
C40 C39 C37 121.0(8) . .
C38 C39 C37 121.2(8) . .
C39 C40 C41 119.4(9) . .
C42 C41 C40 119.8(8) . .
N7 C42 C41 120.4(8) . .
N7 C42 C43 115.3(7) . .
C41 C42 C43 124.3(8) . .
N8 C43 C44 121.1(8) . .
N8 C43 C42 114.6(7) . .
C44 C43 C42 124.3(8) . .
C43 C44 C45 119.6(9) . .
C46 C45 C44 119.2(9) . .
C45 C46 C47 117.6(9) . .
C45 C46 C48 124.2(8) . .
C47 C46 C48 118.2(8) . .
N8 C47 C46 123.9(9) . .
O15 C48 O16 121.4(9) . .
O15 C48 C46 121.1(8) . .
O16 C48 C46 117.5(8) . .
O15 C48 Lu3 63.3(5) . 2_564
O16 C48 Lu3 58.3(5) . 2_564
C46 C48 Lu3 173.5(7) . 2_564
O17 C49 O18 125.6(8) . .
O17 C49 C51 120.0(8) . .
O18 C49 C51 114.4(8) . .
N9 C50 C51 122.9(8) . .
C52 C51 C50 118.1(8) . .
C52 C51 C49 120.6(8) . .
C50 C51 C49 121.0(8) . .
C51 C52 C53 119.4(8) . .
C52 C53 C54 119.7(8) . .
N9 C54 C53 121.4(8) . .
N9 C54 C55 115.3(7) . .
C53 C54 C55 123.3(8) . .
N10 C55 C56 121.6(8) . .
N10 C55 C54 116.0(8) . .
C56 C55 C54 122.3(8) . .
C55 C56 C57 119.5(9) . .
C58 C57 C56 119.3(8) . .
C57 C58 C59 117.9(8) . .
C57 C58 C60 122.2(8) . .
C59 C58 C60 119.9(9) . .
N10 C59 C58 122.9(8) . .
O19 C60 O20 126.9(10) . .
O19 C60 C58 117.4(10) . .
O20 C60 C58 115.8(10) . .
O22 C61 O21 126.2(8) . .
O22 C61 C63 119.0(8) . .
O21 C61 C63 114.8(8) . .
N11 C62 C63 123.7(8) . .
C64 C63 C62 117.6(8) . .
C64 C63 C61 120.2(8) . .
C62 C63 C61 122.2(8) . .
C63 C64 C65 118.7(8) . .
C66 C65 C64 119.8(8) . .
N11 C66 C65 121.4(8) . .
N11 C66 C67 115.2(8) . .
C65 C66 C67 123.4(8) . .
N12 C67 C68 122.6(8) . .
N12 C67 C66 115.0(7) . .
C68 C67 C66 122.3(8) . .
C67 C68 C69 118.4(9) . .
C70 C69 C68 119.1(8) . .
C69 C70 C71 119.3(8) . .
C69 C70 C72 122.8(8) . 7_655
C71 C70 C72 117.8(8) . 7_655
N12 C71 C70 123.1(8) . .
O23 C72 O24 125.8(9) . .
O23 C72 C70 116.8(9) . 7_665
O24 C72 C70 117.4(8) . 7_665
O32 Cl2 O33' 108.2 . .
O32 Cl2 O31' 51.4 . .
O33' Cl2 O31' 112.4 . .
O32 Cl2 O33 119.8 . .
O33' Cl2 O33 48.3 . .
O31' Cl2 O33 158.6 . .
O32 Cl2 O34' 121.0 . .
O33' Cl2 O34' 126.1 . .
O31' Cl2 O34' 114.7 . .
O33 Cl2 O34' 86.6 . .
O32 Cl2 O34 113.1 . .
O33' Cl2 O34 137.4 . .
O31' Cl2 O34 86.5 . .
O33 Cl2 O34 114.0 . .
O34' Cl2 O34 30.8 . .
O32 Cl2 O31 108.6 . .
O33' Cl2 O31 61.7 . .
O31' Cl2 O31 68.0 . .
O33 Cl2 O31 102.6 . .
O34' Cl2 O31 115.7 . .
O34 Cl2 O31 94.7 . .
O32 Cl2 O32' 40.9 . .
O33' Cl2 O32' 99.3 . .
O31' Cl2 O32' 92.0 . .
O33 Cl2 O32' 83.7 . .
O34' Cl2 O32' 103.6 . .
O34 Cl2 O32' 118.6 . .
O31 Cl2 O32' 140.5 . .
O35 Cl1 O37 109.8(5) . .
O35 Cl1 O38 110.7(6) . .
O37 Cl1 O38 109.7(5) . .
O35 Cl1 O36 108.4(5) . .
O37 Cl1 O36 109.0(4) . .
O38 Cl1 O36 109.3(4) . .

loop_
_geom_bond_atom_site_label_1
_geom_bond_atom_site_label_2
_geom_bond_distance
_geom_bond_site_symmetry_2
Lu1 O18 2.187(6) .
Lu1 O12 2.215(5) .
Lu1 O23 2.256(6) .
Lu1 O10 2.266(6) .
Lu1 O4 2.369(6) .
Lu1 O26 2.392(6) .
Lu1 O22 2.404(6) .
Lu1 O25 2.750(8) .
Lu2 O21 2.181(7) 5_567
Lu2 O3 2.229(5) 5_567
Lu2 O1 2.254(6) .
Lu2 O20 2.270(7) 3_467
Lu2 O27 2.285(7) .
Lu2 O17 2.344(6) 5_567
Lu2 O11 2.542(6) 5_567
Lu3 O6 2.244(7) .
Lu3 O16 2.367(6) 2_565
Lu3 O7 2.380(6) .
Lu3 O29 2.386(6) .
Lu3 O13 2.388(7) .
Lu3 O30 2.408(7) .
Lu3 O14 2.421(6) .
Lu3 O15 2.477(7) 2_565
Lu3 O8 2.536(7) .
Lu3 C37 2.752(9) .
Lu3 C48 2.773(10) 2_565
Lu3 C24 2.784(9) .
Co4 N8 2.096(7) .
Co4 N12 2.112(7) 2_565
Co4 N9 2.115(7) .
Co4 N7 2.115(7) .
Co4 N11 2.125(8) 2_565
Co4 N10 2.150(7) .
Co5 N3 1.923(8) 5_567
Co5 N2 1.955(7) .
Co5 N4 1.959(7) 5_567
Co5 N5 1.964(7) 8_576
Co5 N6 1.976(7) 8_576
Co5 N1 1.983(7) .
O1 C1 1.275(10) .
O2 C1 1.252(10) .
O3 C12 1.264(10) .
O3 Lu2 2.229(5) 5_567
O4 C12 1.257(10) .
O5 C13 1.250(13) .
O6 C13 1.267(13) .
O7 C24 1.259(12) .
O8 C24 1.267(11) .
O9 C25 1.247(10) .
O10 C25 1.267(11) .
O11 C36 1.259(11) .
O11 Lu2 2.542(6) 5_567
O12 C36 1.258(10) .
O13 C37 1.251(10) .
O14 C37 1.262(11) .
O15 C48 1.259(10) .
O15 Lu3 2.477(7) 2_564
O16 C48 1.260(11) .
O16 Lu3 2.367(6) 2_564
O17 C49 1.248(11) .
O17 Lu2 2.344(6) 5_567
O18 C49 1.280(11) .
O19 C60 1.240(13) .
O20 C60 1.249(12) .
O20 Lu2 2.270(7) 3_567
O21 C61 1.271(11) .
O21 Lu2 2.181(7) 5_567
O22 C61 1.252(11) .
O23 C72 1.249(11) .
O24 C72 1.256(12) .
N1 C2 1.366(10) .
N1 C6 1.377(11) .
N2 C11 1.356(11) .
N2 C7 1.379(11) .
N3 C14 1.344(11) .
N3 C18 1.356(12) .
N3 Co5 1.923(8) 5_567
N4 C23 1.352(10) .
N4 C19 1.374(12) .
N4 Co5 1.959(7) 5_567
N5 C26 1.373(10) .
N5 C30 1.375(10) .
N5 Co5 1.964(7) 8_575
N6 C35 1.346(11) .
N6 C31 1.387(11) .
N6 Co5 1.976(7) 8_575
N7 C38 1.344(11) .
N7 C42 1.373(11) .
N8 C47 1.333(11) .
N8 C43 1.362(11) .
N9 C54 1.364(11) .
N9 C50 1.367(10) .
N10 C59 1.361(10) .
N10 C55 1.367(11) .
N11 C62 1.353(10) .
N11 C66 1.358(11) .
N11 Co4 2.125(8) 2_564
N12 C67 1.361(11) .
N12 C71 1.365(10) .
N12 Co4 2.112(7) 2_564
C1 C3 1.543(11) .
C2 C3 1.382(12) .
C3 C4 1.399(12) .
C4 C5 1.404(11) .
C5 C6 1.400(12) .
C6 C7 1.471(11) .
C7 C8 1.405(12) .
C8 C9 1.388(12) .
C9 C10 1.386(13) .
C10 C11 1.405(12) .
C10 C12 1.523(12) .
C13 C15 1.534(13) .
C14 C15 1.398(13) .
C15 C16 1.381(14) .
C16 C17 1.408(13) .
C17 C18 1.394(13) .
C18 C19 1.497(11) .
C19 C20 1.363(13) .
C20 C21 1.420(12) .
C21 C22 1.388(13) .
C22 C23 1.400(12) .
C22 C24 1.530(12) 4_547
C24 C22 1.530(12) 4_557
C25 C27 1.541(12) .
C26 C27 1.394(12) .
C27 C28 1.398(12) .
C28 C29 1.398(12) .
C29 C30 1.375(12) .
C30 C31 1.471(12) .
C31 C32 1.392(11) .
C32 C33 1.384(12) .
C33 C34 1.397(13) .
C34 C35 1.414(12) .
C34 C36 1.535(13) 5_566
C36 C34 1.535(13) 5_566
C37 C39 1.522(12) .
C38 C39 1.401(13) .
C39 C40 1.378(13) .
C40 C41 1.413(13) .
C41 C42 1.395(12) .
C42 C43 1.502(12) .
C43 C44 1.391(12) .
C44 C45 1.400(13) .
C45 C46 1.384(13) .
C46 C47 1.398(13) .
C46 C48 1.528(13) .
C48 Lu3 2.773(10) 2_564
C49 C51 1.513(12) .
C50 C51 1.411(12) .
C51 C52 1.384(12) .
C52 C53 1.400(12) .
C53 C54 1.402(12) .
C54 C55 1.510(11) .
C55 C56 1.390(12) .
C56 C57 1.410(11) .
C57 C58 1.401(13) .
C58 C59 1.405(12) .
C58 C60 1.537(13) .
C61 C63 1.509(12) .
C62 C63 1.411(12) .
C63 C64 1.395(12) .
C64 C65 1.418(12) .
C65 C66 1.399(13) .
C66 C67 1.507(12) .
C67 C68 1.395(12) .
C68 C69 1.421(12) .
C69 C70 1.371(13) .
C70 C71 1.389(12) .
C70 C72 1.551(12) 7_655
C72 C70 1.551(12) 7_665
Cl2 O32 1.2825 .
Cl2 O33' 1.3812 .
Cl2 O31' 1.4222 .
Cl2 O33 1.4386 .
Cl2 O34' 1.4398 .
Cl2 O34 1.5060 .
Cl2 O31 1.5322 .
Cl2 O32' 1.6239 .
Cl1 O35 1.432(8) .
Cl1 O37 1.434(7) .
Cl1 O38 1.438(8) .
Cl1 O36 1.457(7) .

loop_
_geom_torsion_atom_site_label_1
_geom_torsion_atom_site_label_2
_geom_torsion_atom_site_label_3
_geom_torsion_atom_site_label_4
_geom_torsion
_geom_torsion_site_symmetry_1
_geom_torsion_site_symmetry_4
O21 Lu2 O1 C1 175.7(10) 5_567 .
O3 Lu2 O1 C1 50.9(11) 5_567 .
O20 Lu2 O1 C1 -107.5(11) 3_467 .
O27 Lu2 O1 C1 -21.0(10) . .
O17 Lu2 O1 C1 -63.8(12) 5_567 .
O11 Lu2 O1 C1 112.5(11) 5_567 .
O18 Lu1 O4 C12 -50.2(7) . .
O12 Lu1 O4 C12 57.2(7) . .
O23 Lu1 O4 C12 -131.8(7) . .
O10 Lu1 O4 C12 144.2(8) . .
O26 Lu1 O4 C12 -134.2(8) . .
O22 Lu1 O4 C12 6.3(9) . .
O25 Lu1 O4 C12 103.1(8) . .
O16 Lu3 O6 C13 -109.5(10) 2_565 .
O7 Lu3 O6 C13 119.0(10) . .
O29 Lu3 O6 C13 -89.3(10) . .
O13 Lu3 O6 C13 -19.2(10) . .
O30 Lu3 O6 C13 -165.1(10) . .
O14 Lu3 O6 C13 16.7(11) . .
O15 Lu3 O6 C13 144.6(9) 2_565 .
O8 Lu3 O6 C13 63.7(9) . .
C37 Lu3 O6 C13 -6.6(10) . .
C48 Lu3 O6 C13 -159.2(9) 2_565 .
C24 Lu3 O6 C13 91.3(10) . .
O6 Lu3 O7 C24 -74.3(6) . .
O16 Lu3 O7 C24 139.1(5) 2_565 .
O29 Lu3 O7 C24 -118.4(6) . .
O13 Lu3 O7 C24 -2.2(7) . .
O30 Lu3 O7 C24 -157.6(6) . .
O14 Lu3 O7 C24 56.1(6) . .
O15 Lu3 O7 C24 119.8(6) 2_565 .
O8 Lu3 O7 C24 9.2(5) . .
C37 Lu3 O7 C24 33.3(7) . .
C48 Lu3 O7 C24 127.5(6) 2_565 .
O6 Lu3 O8 C24 71.8(6) . .
O16 Lu3 O8 C24 -114.4(6) 2_565 .
O7 Lu3 O8 C24 -9.1(5) . .
O29 Lu3 O8 C24 115.5(6) . .
O13 Lu3 O8 C24 162.9(6) . .
O30 Lu3 O8 C24 6.5(7) . .
O14 Lu3 O8 C24 -142.7(6) . .
O15 Lu3 O8 C24 -75.3(6) 2_565 .
C37 Lu3 O8 C24 -170.1(6) . .
C48 Lu3 O8 C24 -91.5(6) 2_565 .
O18 Lu1 O10 C25 66.1(12) . .
O12 Lu1 O10 C25 171.1(11) . .
O23 Lu1 O10 C25 -49.7(11) . .
O4 Lu1 O10 C25 96.5(11) . .
O26 Lu1 O10 C25 22.3(11) . .
O22 Lu1 O10 C25 -122.3(10) . .
O25 Lu1 O10 C25 -114.3(11) . .
O18 Lu1 O12 C36 35(3) . .
O23 Lu1 O12 C36 150(3) . .
O10 Lu1 O12 C36 -117(3) . .
O4 Lu1 O12 C36 -37(3) . .
O26 Lu1 O12 C36 -56(3) . .
O22 Lu1 O12 C36 109(3) . .
O25 Lu1 O12 C36 175(3) . .
O6 Lu3 O13 C37 153.8(6) . .
O16 Lu3 O13 C37 -62.3(6) 2_565 .
O7 Lu3 O13 C37 87.5(6) . .
O29 Lu3 O13 C37 -131.4(6) . .
O30 Lu3 O13 C37 -135.5(6) . .
O14 Lu3 O13 C37 5.9(5) . .
O15 Lu3 O13 C37 -15.9(6) 2_565 .
O8 Lu3 O13 C37 78.3(6) . .
C48 Lu3 O13 C37 -40.5(6) 2_565 .
C24 Lu3 O13 C37 86.4(6) . .
O6 Lu3 O14 C37 -52.3(7) . .
O16 Lu3 O14 C37 97.9(6) 2_565 .
O7 Lu3 O14 C37 -138.6(5) . .
O29 Lu3 O14 C37 37.5(6) . .
O13 Lu3 O14 C37 -5.9(5) . .
O30 Lu3 O14 C37 130.9(6) . .
O15 Lu3 O14 C37 154.7(6) 2_565 .
O8 Lu3 O14 C37 -100.6(6) . .
C48 Lu3 O14 C37 126.1(6) 2_565 .
C24 Lu3 O14 C37 -116.6(6) . .
O12 Lu1 O18 C49 18(3) . .
O23 Lu1 O18 C49 -126(3) . .
O10 Lu1 O18 C49 118(3) . .
O4 Lu1 O18 C49 87(3) . .
O26 Lu1 O18 C49 161(3) . .
O22 Lu1 O18 C49 -56(3) . .
O25 Lu1 O18 C49 -62(3) . .
O18 Lu1 O22 C61 55.6(7) . .
O12 Lu1 O22 C61 -50.7(7) . .
O23 Lu1 O22 C61 156.3(8) . .
O10 Lu1 O22 C61 -120.3(7) . .
O4 Lu1 O22 C61 -0.8(9) . .
O26 Lu1 O22 C61 116.3(7) . .
O25 Lu1 O22 C61 -128.6(8) . .
O18 Lu1 O23 C72 -109.8(13) . .
O12 Lu1 O23 C72 132.7(12) . .
O10 Lu1 O23 C72 44.4(13) . .
O4 Lu1 O23 C72 -34.0(15) . .
O26 Lu1 O23 C72 -31.6(13) . .
O22 Lu1 O23 C72 175.5(13) . .
O25 Lu1 O23 C72 107.2(13) . .
N3 Co5 N1 C2 -85.5(8) 5_567 .
N2 Co5 N1 C2 -175.2(8) . .
N4 Co5 N1 C2 -144(9) 5_567 .
N5 Co5 N1 C2 90.2(8) 8_576 .
N6 Co5 N1 C2 6.0(8) 8_576 .
N3 Co5 N1 C6 101.2(6) 5_567 .
N2 Co5 N1 C6 11.5(6) . .
N4 Co5 N1 C6 43(10) 5_567 .
N5 Co5 N1 C6 -83.1(6) 8_576 .
N6 Co5 N1 C6 -167.3(6) 8_576 .
N3 Co5 N2 C11 70.5(7) 5_567 .
N4 Co5 N2 C11 -12.5(7) 5_567 .
N5 Co5 N2 C11 -107.5(7) 8_576 .
N6 Co5 N2 C11 175.4(18) 8_576 .
N1 Co5 N2 C11 166.5(7) . .
N3 Co5 N2 C7 -105.0(6) 5_567 .
N4 Co5 N2 C7 172.0(6) 5_567 .
N5 Co5 N2 C7 76.9(6) 8_576 .
N6 Co5 N2 C7 0(2) 8_576 .
N1 Co5 N2 C7 -9.0(6) . .
N8 Co4 N7 C38 -178.6(8) . .
N12 Co4 N7 C38 10.4(8) 2_565 .
N9 Co4 N7 C38 -81.9(8) . .
N11 Co4 N7 C38 89.4(8) 2_565 .
N10 Co4 N7 C38 -115.8(14) . .
N8 Co4 N7 C42 -3.7(6) . .
N12 Co4 N7 C42 -174.7(6) 2_565 .
N9 Co4 N7 C42 93.0(6) . .
N11 Co4 N7 C42 -95.7(6) 2_565 .
N10 Co4 N7 C42 59.1(17) . .
N12 Co4 N8 C47 -106.3(17) 2_565 .
N9 Co4 N8 C47 93.2(8) . .
N7 Co4 N8 C47 -175.3(8) . .
N11 Co4 N8 C47 -76.1(8) 2_565 .
N10 Co4 N8 C47 14.2(8) . .
N12 Co4 N8 C43 67.9(18) 2_565 .
N9 Co4 N8 C43 -92.6(7) . .
N7 Co4 N8 C43 -1.1(6) . .
N11 Co4 N8 C43 98.0(7) 2_565 .
N10 Co4 N8 C43 -171.7(6) . .
N8 Co4 N9 C54 -111.6(6) . .
N12 Co4 N9 C54 71.6(6) 2_565 .
N7 Co4 N9 C54 169.7(6) . .
N11 Co4 N9 C54 24.1(14) 2_565 .
N10 Co4 N9 C54 -16.3(6) . .
N8 Co4 N9 C50 76.0(7) . .
N12 Co4 N9 C50 -100.8(7) 2_565 .
N7 Co4 N9 C50 -2.7(7) . .
N11 Co4 N9 C50 -148.4(10) 2_565 .
N10 Co4 N9 C50 171.3(7) . .
N8 Co4 N10 C59 -74.8(7) . .
N12 Co4 N10 C59 97.0(7) 2_565 .
N9 Co4 N10 C59 -170.8(7) . .
N7 Co4 N10 C59 -136.1(14) . .
N11 Co4 N10 C59 19.0(7) 2_565 .
N8 Co4 N10 C55 109.9(6) . .
N12 Co4 N10 C55 -78.4(6) 2_565 .
N9 Co4 N10 C55 13.9(6) . .
N7 Co4 N10 C55 48.6(17) . .
N11 Co4 N10 C55 -156.3(6) 2_565 .
Lu2 O1 C1 O2 137.9(9) . .
Lu2 O1 C1 C3 -44.8(15) . .
C6 N1 C2 C3 1.5(13) . .
Co5 N1 C2 C3 -171.6(6) . .
N1 C2 C3 C4 -0.3(13) . .
N1 C2 C3 C1 176.1(8) . .
O2 C1 C3 C2 -21.7(12) . .
O1 C1 C3 C2 160.7(8) . .
O2 C1 C3 C4 154.6(9) . .
O1 C1 C3 C4 -23.0(13) . .
C2 C3 C4 C5 -0.4(12) . .
C1 C3 C4 C5 -176.8(8) . .
C3 C4 C5 C6 0.0(12) . .
C2 N1 C6 C5 -1.9(12) . .
Co5 N1 C6 C5 172.2(6) . .
C2 N1 C6 C7 174.2(7) . .
Co5 N1 C6 C7 -11.7(9) . .
C4 C5 C6 N1 1.2(13) . .
C4 C5 C6 C7 -174.5(8) . .
C11 N2 C7 C8 6.8(12) . .
Co5 N2 C7 C8 -177.4(6) . .
C11 N2 C7 C6 -170.7(7) . .
Co5 N2 C7 C6 5.1(9) . .
N1 C6 C7 N2 4.4(11) . .
C5 C6 C7 N2 -179.6(8) . .
N1 C6 C7 C8 -172.9(8) . .
C5 C6 C7 C8 3.1(14) . .
N2 C7 C8 C9 -4.8(13) . .
C6 C7 C8 C9 172.4(8) . .
C7 C8 C9 C10 -0.5(13) . .
C8 C9 C10 C11 3.7(13) . .
C8 C9 C10 C12 -176.6(8) . .
C7 N2 C11 C10 -3.6(12) . .
Co5 N2 C11 C10 -178.8(6) . .
C9 C10 C11 N2 -1.7(13) . .
C12 C10 C11 N2 178.5(7) . .
Lu1 O4 C12 O3 -5.1(13) . .
Lu1 O4 C12 C10 175.5(5) . .
Lu2 O3 C12 O4 10(2) 5_567 .
Lu2 O3 C12 C10 -170.6(11) 5_567 .
C9 C10 C12 O4 -177.9(8) . .
C11 C10 C12 O4 1.9(12) . .
C9 C10 C12 O3 2.6(12) . .
C11 C10 C12 O3 -177.6(8) . .
Lu3 O6 C13 O5 -30.3(18) . .
Lu3 O6 C13 C15 153.7(7) . .
C18 N3 C14 C15 1.8(12) . .
Co5 N3 C14 C15 -173.4(6) 5_567 .
N3 C14 C15 C16 1.3(13) . .
N3 C14 C15 C13 178.3(8) . .
O5 C13 C15 C16 -174.8(9) . .
O6 C13 C15 C16 1.7(13) . .
O5 C13 C15 C14 8.4(13) . .
O6 C13 C15 C14 -175.1(8) . .
C14 C15 C16 C17 -3.5(13) . .
C13 C15 C16 C17 179.7(8) . .
C15 C16 C17 C18 2.8(13) . .
C14 N3 C18 C17 -2.6(12) . .
Co5 N3 C18 C17 173.0(6) 5_567 .
C14 N3 C18 C19 174.9(7) . .
Co5 N3 C18 C19 -9.5(9) 5_567 .
C16 C17 C18 N3 0.3(13) . .
C16 C17 C18 C19 -176.9(8) . .
C23 N4 C19 C20 3.1(12) . .
Co5 N4 C19 C20 -174.0(7) 5_567 .
C23 N4 C19 C18 -175.1(7) . .
Co5 N4 C19 C18 7.7(9) 5_567 .
N3 C18 C19 C20 -177.1(8) . .
C17 C18 C19 C20 0.2(14) . .
N3 C18 C19 N4 1.0(10) . .
C17 C18 C19 N4 178.4(8) . .
N4 C19 C20 C21 -3.4(13) . .
C18 C19 C20 C21 174.6(8) . .
C19 C20 C21 C22 0.9(13) . .
C20 C21 C22 C23 1.7(13) . .
C20 C21 C22 C24 179.3(8) . 4_547
C19 N4 C23 C22 -0.3(12) . .
Co5 N4 C23 C22 176.4(6) 5_567 .
C21 C22 C23 N4 -2.1(12) . .
C24 C22 C23 N4 -179.7(7) 4_547 .
Lu3 O7 C24 O8 -17.5(10) . .
Lu3 O7 C24 C22 160.2(7) . 4_557
Lu3 O8 C24 O7 16.4(9) . .
Lu3 O8 C24 C22 -161.3(7) . 4_557
O6 Lu3 C24 O7 96.8(6) . .
O16 Lu3 C24 O7 -62.6(7) 2_565 .
O29 Lu3 C24 O7 95.7(7) . .
O13 Lu3 C24 O7 178.4(5) . .
O30 Lu3 C24 O7 21.7(6) . .
O14 Lu3 C24 O7 -128.5(5) . .
O15 Lu3 C24 O7 -57.2(6) 2_565 .
O8 Lu3 C24 O7 -163.7(9) . .
C37 Lu3 C24 O7 -153.6(5) . .
C48 Lu3 C24 O7 -60.4(6) 2_565 .
O6 Lu3 C24 O8 -99.6(6) . .
O16 Lu3 C24 O8 101.1(7) 2_565 .
O7 Lu3 C24 O8 163.7(9) . .
O29 Lu3 C24 O8 -100.6(6) . .
O13 Lu3 C24 O8 -17.9(6) . .
O30 Lu3 C24 O8 -174.6(5) . .
O14 Lu3 C24 O8 35.2(6) . .
O15 Lu3 C24 O8 106.4(6) 2_565 .
C37 Lu3 C24 O8 10.1(6) . .
C48 Lu3 C24 O8 103.2(6) 2_565 .
O6 Lu3 C24 C22 12(2) . 4_557
O16 Lu3 C24 C22 -147(2) 2_565 4_557
O7 Lu3 C24 C22 -84(2) . 4_557
O29 Lu3 C24 C22 11(3) . 4_557
O13 Lu3 C24 C22 94(2) . 4_557
O30 Lu3 C24 C22 -63(2) . 4_557
O14 Lu3 C24 C22 147(2) . 4_557
O15 Lu3 C24 C22 -142(2) 2_565 4_557
O8 Lu3 C24 C22 112(3) . 4_557
C37 Lu3 C24 C22 122(2) . 4_557
C48 Lu3 C24 C22 -145(2) 2_565 4_557
Lu1 O10 C25 O9 -0.3(18) . .
Lu1 O10 C25 C27 -178.3(7) . .
C30 N5 C26 C27 1.3(12) . .
Co5 N5 C26 C27 175.5(6) 8_575 .
N5 C26 C27 C28 -3.8(13) . .
N5 C26 C27 C25 177.5(8) . .
O9 C25 C27 C26 30.4(14) . .
O10 C25 C27 C26 -151.5(9) . .
O9 C25 C27 C28 -148.3(9) . .
O10 C25 C27 C28 29.9(12) . .
C26 C27 C28 C29 2.8(13) . .
C25 C27 C28 C29 -178.5(8) . .
C27 C28 C29 C30 0.6(13) . .
C26 N5 C30 C29 2.3(12) . .
Co5 N5 C30 C29 -172.7(7) 8_575 .
C26 N5 C30 C31 -176.3(7) . .
Co5 N5 C30 C31 8.6(9) 8_575 .
C28 C29 C30 N5 -3.3(13) . .
C28 C29 C30 C31 175.3(8) . .
C35 N6 C31 C32 -3.2(12) . .
Co5 N6 C31 C32 165.0(7) 8_575 .
C35 N6 C31 C30 176.6(7) . .
Co5 N6 C31 C30 -15.2(9) 8_575 .
N5 C30 C31 N6 4.6(11) . .
C29 C30 C31 N6 -174.1(8) . .
N5 C30 C31 C32 -175.6(8) . .
C29 C30 C31 C32 5.8(14) . .
N6 C31 C32 C33 2.4(13) . .
C30 C31 C32 C33 -177.5(8) . .
C31 C32 C33 C34 0.3(14) . .
C32 C33 C34 C35 -2.1(13) . .
C32 C33 C34 C36 174.7(8) . 5_566
C31 N6 C35 C34 1.4(12) . .
Co5 N6 C35 C34 -164.5(6) 8_575 .
C33 C34 C35 N6 1.3(12) . .
C36 C34 C35 N6 -175.4(8) 5_566 .
Lu1 O12 C36 O11 -40(4) . .
Lu1 O12 C36 C34 140(3) . 5_566
Lu2 O11 C36 O12 5.1(12) 5_567 .
Lu2 O11 C36 C34 -175.6(6) 5_567 5_566
Lu3 O13 C37 O14 -10.8(10) . .
Lu3 O13 C37 C39 166.4(8) . .
Lu3 O14 C37 O13 10.6(9) . .
Lu3 O14 C37 C39 -166.7(7) . .
O6 Lu3 C37 O13 -28.8(6) . .
O16 Lu3 C37 O13 115.4(6) 2_565 .
O7 Lu3 C37 O13 -116.7(5) . .
O29 Lu3 C37 O13 45.0(6) . .
O30 Lu3 C37 O13 89.5(8) . .
O14 Lu3 C37 O13 -169.5(9) . .
O15 Lu3 C37 O13 166.5(5) 2_565 .
O8 Lu3 C37 O13 -97.2(6) . .
C48 Lu3 C37 O13 141.5(6) 2_565 .
C24 Lu3 C37 O13 -101.9(6) . .
O6 Lu3 C37 O14 140.7(5) . .
O16 Lu3 C37 O14 -75.2(6) 2_565 .
O7 Lu3 C37 O14 52.8(7) . .
O29 Lu3 C37 O14 -145.5(6) . .
O13 Lu3 C37 O14 169.5(9) . .
O30 Lu3 C37 O14 -101.0(7) . .
O15 Lu3 C37 O14 -24.0(6) 2_565 .
O8 Lu3 C37 O14 72.3(6) . .
C48 Lu3 C37 O14 -49.1(6) 2_565 .
C24 Lu3 C37 O14 67.6(6) . .
O6 Lu3 C37 C39 -130(3) . .
O16 Lu3 C37 C39 14(3) 2_565 .
O7 Lu3 C37 C39 142(3) . .
O29 Lu3 C37 C39 -56(3) . .
O13 Lu3 C37 C39 -101(3) . .
O30 Lu3 C37 C39 -12(3) . .
O14 Lu3 C37 C39 89(3) . .
O15 Lu3 C37 C39 65(3) 2_565 .
O8 Lu3 C37 C39 161(3) . .
C48 Lu3 C37 C39 40(3) 2_565 .
C24 Lu3 C37 C39 157(3) . .
C42 N7 C38 C39 -2.5(14) . .
Co4 N7 C38 C39 172.2(7) . .
N7 C38 C39 C40 -1.4(15) . .
N7 C38 C39 C37 176.7(9) . .
O13 C37 C39 C40 -26.1(14) . .
O14 C37 C39 C40 151.2(9) . .
Lu3 C37 C39 C40 68(3) . .
O13 C37 C39 C38 155.9(9) . .
O14 C37 C39 C38 -26.8(14) . .
Lu3 C37 C39 C38 -110(3) . .
C38 C39 C40 C41 4.1(14) . .
C37 C39 C40 C41 -174.0(9) . .
C39 C40 C41 C42 -3.0(15) . .
C38 N7 C42 C41 3.6(13) . .
Co4 N7 C42 C41 -171.7(7) . .
C38 N7 C42 C43 -177.1(8) . .
Co4 N7 C42 C43 7.6(10) . .
C40 C41 C42 N7 -0.9(14) . .
C40 C41 C42 C43 179.8(9) . .
C47 N8 C43 C44 2.2(14) . .
Co4 N8 C43 C44 -172.4(7) . .
C47 N8 C43 C42 179.9(8) . .
Co4 N8 C43 C42 5.4(10) . .
N7 C42 C43 N8 -8.6(12) . .
C41 C42 C43 N8 170.7(9) . .
N7 C42 C43 C44 169.1(9) . .
C41 C42 C43 C44 -11.6(15) . .
N8 C43 C44 C45 0.0(14) . .
C42 C43 C44 C45 -177.6(9) . .
C43 C44 C45 C46 -2.3(15) . .
C44 C45 C46 C47 2.4(15) . .
C44 C45 C46 C48 179.5(9) . .
C43 N8 C47 C46 -2.0(14) . .
Co4 N8 C47 C46 172.0(7) . .
C45 C46 C47 N8 -0.2(15) . .
C48 C46 C47 N8 -177.6(9) . .
Lu3 O15 C48 O16 -4.2(10) 2_564 .
Lu3 O15 C48 C46 174.5(9) 2_564 .
Lu3 O16 C48 O15 4.5(11) 2_564 .
Lu3 O16 C48 C46 -174.3(8) 2_564 .
C45 C46 C48 O15 -9.3(16) . .
C47 C46 C48 O15 167.8(10) . .
C45 C46 C48 O16 169.5(10) . .
C47 C46 C48 O16 -13.4(14) . .
C45 C46 C48 Lu3 121(6) . 2_564
C47 C46 C48 Lu3 -62(6) . 2_564
Lu2 O17 C49 O18 6.5(13) 5_567 .
Lu2 O17 C49 C51 -172.8(6) 5_567 .
Lu1 O18 C49 O17 -22(4) . .
Lu1 O18 C49 C51 158(3) . .
C54 N9 C50 C51 -0.9(13) . .
Co4 N9 C50 C51 171.3(6) . .
N9 C50 C51 C52 -3.9(14) . .
N9 C50 C51 C49 169.6(8) . .
O17 C49 C51 C52 -173.0(9) . .
O18 C49 C51 C52 7.7(13) . .
O17 C49 C51 C50 13.7(13) . .
O18 C49 C51 C50 -165.7(8) . .
C50 C51 C52 C53 4.1(14) . .
C49 C51 C52 C53 -169.5(9) . .
C51 C52 C53 C54 0.2(14) . .
C50 N9 C54 C53 5.4(12) . .
Co4 N9 C54 C53 -167.7(7) . .
C50 N9 C54 C55 -170.8(7) . .
Co4 N9 C54 C55 16.1(9) . .
C52 C53 C54 N9 -5.2(14) . .
C52 C53 C54 C55 170.7(8) . .
C59 N10 C55 C56 -2.3(13) . .
Co4 N10 C55 C56 173.5(7) . .
C59 N10 C55 C54 174.4(7) . .
Co4 N10 C55 C54 -9.8(9) . .
N9 C54 C55 N10 -4.0(11) . .
C53 C54 C55 N10 179.9(8) . .
N9 C54 C55 C56 172.7(8) . .
C53 C54 C55 C56 -3.4(14) . .
N10 C55 C56 C57 2.8(14) . .
C54 C55 C56 C57 -173.8(8) . .
C55 C56 C57 C58 0.0(14) . .
C56 C57 C58 C59 -3.0(13) . .
C56 C57 C58 C60 179.7(9) . .
C55 N10 C59 C58 -0.9(13) . .
Co4 N10 C59 C58 -176.0(6) . .
C57 C58 C59 N10 3.5(13) . .
C60 C58 C59 N10 -179.1(8) . .
Lu2 O20 C60 O19 -2(2) 3_567 .
Lu2 O20 C60 C58 178.7(7) 3_567 .
C57 C58 C60 O19 158.3(9) . .
C59 C58 C60 O19 -18.9(14) . .
C57 C58 C60 O20 -22.0(14) . .
C59 C58 C60 O20 160.8(9) . .
Lu1 O22 C61 O21 2.2(14) . .
Lu1 O22 C61 C63 -174.2(6) . .
Lu2 O21 C61 O22 -37(3) 5_567 .
Lu2 O21 C61 C63 139.4(18) 5_567 .
C66 N11 C62 C63 0.7(13) . .
Co4 N11 C62 C63 168.8(7) 2_564 .
N11 C62 C63 C64 -5.0(14) . .
N11 C62 C63 C61 174.5(8) . .
O22 C61 C63 C64 -172.0(9) . .
O21 C61 C63 C64 11.2(13) . .
O22 C61 C63 C62 8.5(14) . .
O21 C61 C63 C62 -168.3(8) . .
C62 C63 C64 C65 5.0(13) . .
C61 C63 C64 C65 -174.5(9) . .
C63 C64 C65 C66 -1.3(14) . .
C62 N11 C66 C65 3.3(13) . .
Co4 N11 C66 C65 -166.2(7) 2_564 .
C62 N11 C66 C67 -174.7(8) . .
Co4 N11 C66 C67 15.7(9) 2_564 .
C64 C65 C66 N11 -3.0(14) . .
C64 C65 C66 C67 174.9(8) . .
C71 N12 C67 C68 -3.1(13) . .
Co4 N12 C67 C68 172.4(7) 2_564 .
C71 N12 C67 C66 175.5(7) . .
Co4 N12 C67 C66 -9.1(10) 2_564 .
N11 C66 C67 N12 -4.6(11) . .
C65 C66 C67 N12 177.4(9) . .
N11 C66 C67 C68 174.0(9) . .
C65 C66 C67 C68 -4.0(14) . .
N12 C67 C68 C69 2.1(14) . .
C66 C67 C68 C69 -176.4(8) . .
C67 C68 C69 C70 0.1(14) . .
C68 C69 C70 C71 -1.2(14) . .
C68 C69 C70 C72 -179.6(9) . 7_655
C67 N12 C71 C70 2.0(13) . .
Co4 N12 C71 C70 -172.8(7) 2_564 .
C69 C70 C71 N12 0.1(14) . .
C72 C70 C71 N12 178.6(8) 7_655 .
Lu1 O23 C72 O24 -46(2) . .
Lu1 O23 C72 C70 131.6(10) . 7_665
